data_7053113
loop_
_publ_author_name
'Nath, Jayanta K.'
'Baruah, Jubaraj B.'

_publ_section_title
;
 Water assisted anion chains and anion dependent fluorescence emission in
 salts of N,N&#x2032;-bis(3-imidazol-1-ylpropyl)naphthalenediimide
;
_journal_issue 5
_journal_name_full 'New Journal of Chemistry'
_journal_page_first 1509
_journal_paper_doi 10.1039/c3nj00034f
_journal_volume 37
_journal_year 2013
_chemical_formula_sum 'C26 H28 Br2 N6 O6'
_chemical_formula_weight 680.36
_chemical_name_systematic
;
?
;
_space_group_IT_number 2
_symmetry_cell_setting triclinic
_symmetry_space_group_name_Hall '-P 1'
_symmetry_space_group_name_H-M 'P -1'
_atom_sites_solution_hydrogens geom
_atom_sites_solution_primary direct
_atom_sites_solution_secondary difmap
_audit_creation_method SHELXL-97
_cell_angle_alpha 78.306(2)
_cell_angle_beta 82.839(2)
_cell_angle_gamma 80.576(2)
_cell_formula_units_Z 2
_cell_length_a 7.2916(3)
_cell_length_b 13.7926(5)
_cell_length_c 14.4930(6)
_cell_measurement_temperature 298(2)
_cell_volume 1401.72(10)
_computing_structure_refinement 'SHELXL-97 (Sheldrick, 1997)'
_computing_structure_solution 'SHELXS-97 (Sheldrick, 1990)'
_diffrn_ambient_temperature 298(2)
_diffrn_measured_fraction_theta_full 0.983
_diffrn_measured_fraction_theta_max 0.983
_diffrn_radiation_monochromator graphite
_diffrn_radiation_source 'fine-focus sealed tube'
_diffrn_radiation_type MoK\a
_diffrn_radiation_wavelength 0.71073
_diffrn_reflns_av_R_equivalents 0.0265
_diffrn_reflns_av_sigmaI/netI 0.0489
_diffrn_reflns_limit_h_max 8
_diffrn_reflns_limit_h_min -8
_diffrn_reflns_limit_k_max 14
_diffrn_reflns_limit_k_min -16
_diffrn_reflns_limit_l_max 16
_diffrn_reflns_limit_l_min -17
_diffrn_reflns_number 11992
_diffrn_reflns_theta_full 25.24
_diffrn_reflns_theta_max 25.24
_diffrn_reflns_theta_min 1.44
_exptl_absorpt_coefficient_mu 2.943
_exptl_absorpt_correction_T_max 0.624
_exptl_absorpt_correction_T_min 0.433
_exptl_absorpt_correction_type multi-scan
_exptl_absorpt_process_details 'face indexing'
_exptl_crystal_colour red
_exptl_crystal_density_diffrn 1.612
_exptl_crystal_density_method 'not measured'
_exptl_crystal_description block
_exptl_crystal_F_000 688
_exptl_crystal_size_max 0.29
_exptl_crystal_size_mid 0.24
_exptl_crystal_size_min 0.16
_refine_diff_density_max 0.509
_refine_diff_density_min -0.686
_refine_diff_density_rms 0.072
_refine_ls_extinction_method none
_refine_ls_goodness_of_fit_ref 0.962
_refine_ls_hydrogen_treatment mixed
_refine_ls_matrix_type full
_refine_ls_number_parameters 377
_refine_ls_number_reflns 4982
_refine_ls_number_restraints 4
_refine_ls_restrained_S_all 0.961
_refine_ls_R_factor_all 0.0770
_refine_ls_R_factor_gt 0.0444
_refine_ls_shift/su_max 0.001
_refine_ls_shift/su_mean 0.000
_refine_ls_structure_factor_coef Fsqd
_refine_ls_weighting_details 'calc w=1/[\s^2^(Fo^2^)+(0.1000P)^2^+0.0000P] where P=(Fo^2^+2Fc^2^)/3'
_refine_ls_weighting_scheme calc
_refine_ls_wR_factor_gt 0.1297
_refine_ls_wR_factor_ref 0.1513
_reflns_number_gt 3062
_reflns_number_total 4982
_reflns_threshold_expression >2sigma(I)
_cod_data_source_file c3nj00034f.txt
_cod_data_source_block bromide
_cod_depositor_comments
;
The following automatic conversions were performed:

'_symmetry_cell_setting' value 'Triclinic' changed to 'triclinic'
according to /home/saulius/struct/CIF-dictionaries/cif_core.dic
dictionary named 'cif_core.dic' version 2.4.2 from 2011-04-26.

Automatic conversion script
Id: cif_fix_values 1891 2012-01-12 08:04:46Z andrius 
;
_cod_original_sg_symbol_H-M P-1
_cod_database_code 7053113

loop_
_symmetry_equiv_pos_as_xyz
'x, y, z'
'-x, -y, -z'

loop_
_atom_site_label
_atom_site_type_symbol
_atom_site_fract_x
_atom_site_fract_y
_atom_site_fract_z
_atom_site_U_iso_or_equiv
_atom_site_adp_type
_atom_site_occupancy
_atom_site_symmetry_multiplicity
_atom_site_calc_flag
_atom_site_refinement_flags
Br1 Br 0.98749(7) 0.26169(4) 0.29916(4) 0.0528(2) Uani 1 1 d .
Br2 Br 0.46330(8) 0.82068(5) 0.95190(4) 0.0716(3) Uani 1 1 d .
C1 C 0.1500(8) -0.0262(4) 0.8099(4) 0.0511(14) Uani 1 1 d .
H1 H 0.2702 -0.0404 0.7812 0.061 Uiso 1 1 calc R
C2 C -0.1439(8) -0.0347(4) 0.8582(4) 0.0598(16) Uani 1 1 d .
H2 H -0.2607 -0.0559 0.8686 0.072 Uiso 1 1 calc R
C3 C -0.0953(7) 0.0433(4) 0.8891(4) 0.0569(15) Uani 1 1 d .
H3 H -0.1722 0.0860 0.9244 0.068 Uiso 1 1 calc R
C4 C 0.2000(8) 0.1199(4) 0.8754(4) 0.0531(14) Uani 1 1 d .
H4A H 0.3203 0.0860 0.8947 0.064 Uiso 1 1 calc R
H4B H 0.1358 0.1520 0.9265 0.064 Uiso 1 1 calc R
C5 C 0.2290(8) 0.1988(4) 0.7873(3) 0.0556(15) Uani 1 1 d .
H5A H 0.3116 0.1685 0.7399 0.067 Uiso 1 1 calc R
H5B H 0.1101 0.2242 0.7616 0.067 Uiso 1 1 calc R
C6 C 0.3121(7) 0.2847(3) 0.8085(3) 0.0439(12) Uani 1 1 d .
H6A H 0.2204 0.3228 0.8467 0.053 Uiso 1 1 calc R
H6B H 0.4193 0.2586 0.8441 0.053 Uiso 1 1 calc R
C7 C 0.5550(7) 0.3341(3) 0.6821(3) 0.0398(12) Uani 1 1 d .
C8 C 0.6109(6) 0.3993(3) 0.5907(3) 0.0338(11) Uani 1 1 d .
C9 C 0.4746(6) 0.4699(3) 0.5443(3) 0.0311(10) Uani 1 1 d .
C10 C 0.2856(6) 0.4836(3) 0.5838(3) 0.0341(11) Uani 1 1 d .
C11 C 0.2324(7) 0.4206(3) 0.6765(3) 0.0390(12) Uani 1 1 d .
C12 C 0.1580(6) 0.5534(3) 0.5371(3) 0.0399(12) Uani 1 1 d .
H12 H 0.0354 0.5630 0.5642 0.048 Uiso 1 1 calc R
C13 C 0.2077(6) 0.6111(3) 0.4493(3) 0.0414(12) Uani 1 1 d .
H13 H 0.1172 0.6569 0.4177 0.050 Uiso 1 1 calc R
C14 C 0.3007(8) 0.4563(4) 0.2000(4) 0.0536(14) Uani 1 1 d .
H14 H 0.1844 0.4446 0.2307 0.064 Uiso 1 1 calc R
C15 C 0.5193(9) 0.5285(4) 0.1087(4) 0.0622(16) Uani 1 1 d .
H15 H 0.5804 0.5749 0.0653 0.075 Uiso 1 1 calc R
C16 C 0.5972(8) 0.4393(4) 0.1537(4) 0.0570(15) Uani 1 1 d .
H16 H 0.7229 0.4128 0.1472 0.068 Uiso 1 1 calc R
C17 C 0.4807(6) 0.2956(3) 0.2729(3) 0.0379(11) Uani 1 1 d .
H17A H 0.5951 0.2559 0.2521 0.046 Uiso 1 1 calc R
H17B H 0.3772 0.2612 0.2682 0.046 Uiso 1 1 calc R
C18 C 0.4858(6) 0.3041(3) 0.3740(3) 0.0379(11) Uani 1 1 d .
H18A H 0.3665 0.3386 0.3959 0.046 Uiso 1 1 calc R
H18B H 0.5809 0.3447 0.3770 0.046 Uiso 1 1 calc R
C19 C 0.5261(6) 0.2038(3) 0.4406(3) 0.0423(12) Uani 1 1 d .
H19A H 0.6375 0.1657 0.4146 0.051 Uiso 1 1 calc R
H19B H 0.5516 0.2158 0.5011 0.051 Uiso 1 1 calc R
C20 C 0.3802(7) 0.0684(3) 0.4044(3) 0.0374(11) Uani 1 1 d .
C21 C 0.2205(6) 0.0102(3) 0.4218(3) 0.0318(10) Uani 1 1 d .
C22 C 0.0737(6) 0.0291(3) 0.4912(3) 0.0306(10) Uani 1 1 d .
C23 C 0.0712(6) 0.1047(3) 0.5430(3) 0.0322(10) Uani 1 1 d .
C24 C 0.2238(6) 0.1691(3) 0.5224(3) 0.0362(11) Uani 1 1 d .
C25 C -0.0724(7) 0.1219(3) 0.6119(3) 0.0372(11) Uani 1 1 d .
H25 H -0.0718 0.1713 0.6469 0.045 Uiso 1 1 calc R
C26 C -0.2192(6) 0.0645(3) 0.6290(3) 0.0371(11) Uani 1 1 d .
H26 H -0.3167 0.0768 0.6748 0.045 Uiso 1 1 calc R
H5M H 0.205(5) 0.727(4) 0.011(3) 0.058(19) Uiso 1 1 d D
H6M H 0.227(7) 0.276(4) 0.065(6) 0.12(3) Uiso 1 1 d D
H5N H 0.024(8) 0.698(7) 0.020(5) 0.15(4) Uiso 1 1 d D
H6N H 0.099(9) 0.311(5) 0.1252(19) 0.09(3) Uiso 1 1 d D
N1 N 0.0087(7) -0.0756(3) 0.8096(3) 0.0542(12) Uani 1 1 d .
H1A H 0.0137 -0.1261 0.7825 0.065 Uiso 1 1 calc R
N2 N 0.0904(5) 0.0468(3) 0.8581(3) 0.0425(10) Uani 1 1 d .
N3 N 0.3703(5) 0.3510(3) 0.7194(3) 0.0388(10) Uani 1 1 d .
N4 N 0.3361(7) 0.5379(3) 0.1384(3) 0.0594(12) Uani 1 1 d .
H4 H 0.2548 0.5887 0.1203 0.071 Uiso 1 1 calc R
N5 N 0.4597(5) 0.3942(3) 0.2105(3) 0.0406(10) Uani 1 1 d .
N6 N 0.3713(5) 0.1437(3) 0.4561(3) 0.0352(9) Uani 1 1 d .
O1 O 0.6666(5) 0.2702(3) 0.7233(2) 0.0574(10) Uani 1 1 d .
O2 O 0.0720(5) 0.4298(3) 0.7135(2) 0.0568(10) Uani 1 1 d .
O3 O 0.5138(5) 0.0517(3) 0.3473(3) 0.0561(10) Uani 1 1 d .
O4 O 0.2222(5) 0.2398(3) 0.5605(2) 0.0488(9) Uani 1 1 d .
O5 O 0.1212(7) 0.6988(4) 0.0465(3) 0.0788(13) Uani 1 1 d D
O6 O 0.1372(9) 0.3217(5) 0.0685(4) 0.0921(15) Uani 1 1 d D

loop_
_atom_site_aniso_label
_atom_site_aniso_U_11
_atom_site_aniso_U_22
_atom_site_aniso_U_33
_atom_site_aniso_U_23
_atom_site_aniso_U_13
_atom_site_aniso_U_12
Br1 0.0396(3) 0.0535(4) 0.0672(4) -0.0140(3) -0.0036(3) -0.0102(2)
Br2 0.0594(4) 0.0914(5) 0.0625(5) -0.0077(4) -0.0021(3) -0.0175(3)
C1 0.050(3) 0.053(3) 0.045(3) -0.006(3) 0.003(3) -0.002(3)
C2 0.055(4) 0.065(4) 0.059(4) 0.003(3) -0.005(3) -0.027(3)
C3 0.048(3) 0.059(4) 0.057(4) -0.005(3) 0.014(3) -0.008(3)
C4 0.068(4) 0.048(3) 0.045(3) -0.001(3) -0.001(3) -0.028(3)
C5 0.084(4) 0.047(3) 0.039(3) 0.000(3) -0.004(3) -0.028(3)
C6 0.059(3) 0.041(3) 0.032(3) 0.000(2) 0.004(2) -0.024(2)
C7 0.052(3) 0.030(3) 0.039(3) -0.007(2) -0.002(2) -0.012(2)
C8 0.040(3) 0.027(2) 0.034(3) -0.003(2) 0.000(2) -0.009(2)
C9 0.037(3) 0.029(2) 0.030(2) -0.0097(19) 0.001(2) -0.011(2)
C10 0.040(3) 0.026(2) 0.037(3) -0.005(2) 0.002(2) -0.012(2)
C11 0.042(3) 0.036(3) 0.040(3) -0.009(2) 0.010(2) -0.016(2)
C12 0.032(3) 0.038(3) 0.049(3) -0.009(2) 0.002(2) -0.007(2)
C13 0.043(3) 0.031(3) 0.048(3) 0.000(2) -0.004(2) -0.007(2)
C14 0.048(3) 0.048(3) 0.062(4) -0.005(3) -0.008(3) -0.005(3)
C15 0.081(5) 0.049(4) 0.059(4) 0.001(3) -0.012(3) -0.025(3)
C16 0.052(3) 0.060(4) 0.059(4) -0.008(3) 0.003(3) -0.020(3)
C17 0.039(3) 0.034(3) 0.041(3) -0.002(2) -0.007(2) -0.009(2)
C18 0.032(3) 0.032(3) 0.048(3) -0.002(2) -0.001(2) -0.009(2)
C19 0.034(3) 0.048(3) 0.042(3) 0.000(2) -0.004(2) -0.010(2)
C20 0.038(3) 0.033(3) 0.035(3) 0.003(2) -0.003(2) -0.001(2)
C21 0.033(2) 0.029(2) 0.029(3) 0.002(2) 0.000(2) -0.0021(19)
C22 0.037(3) 0.026(2) 0.025(2) 0.0021(19) -0.003(2) -0.0044(18)
C23 0.033(2) 0.030(2) 0.030(3) 0.002(2) -0.002(2) -0.0039(19)
C24 0.042(3) 0.034(3) 0.031(3) -0.001(2) -0.007(2) -0.007(2)
C25 0.051(3) 0.029(3) 0.030(3) -0.005(2) -0.003(2) -0.004(2)
C26 0.040(3) 0.037(3) 0.030(3) -0.004(2) 0.005(2) -0.002(2)
N1 0.064(3) 0.040(3) 0.060(3) -0.008(2) -0.009(3) -0.012(2)
N2 0.045(3) 0.039(2) 0.042(2) -0.005(2) 0.0047(19) -0.0119(19)
N3 0.048(3) 0.039(2) 0.030(2) -0.0013(18) 0.0024(19) -0.0186(19)
N4 0.067(3) 0.044(3) 0.064(3) 0.001(2) -0.021(3) -0.002(2)
N5 0.039(2) 0.041(2) 0.041(2) -0.003(2) -0.0047(19) -0.013(2)
N6 0.031(2) 0.038(2) 0.034(2) 0.0019(18) -0.0020(17) -0.0113(17)
O1 0.064(2) 0.047(2) 0.044(2) 0.0120(18) 0.0047(18) 0.0083(19)
O2 0.052(2) 0.057(2) 0.052(2) 0.0026(18) 0.0168(18) -0.0105(18)
O3 0.050(2) 0.054(2) 0.063(3) -0.018(2) 0.0203(19) -0.0125(18)
O4 0.060(2) 0.050(2) 0.041(2) -0.0128(18) 0.0057(17) -0.0247(18)
O5 0.069(3) 0.079(3) 0.076(3) 0.012(3) -0.001(3) -0.013(3)
O6 0.095(4) 0.102(4) 0.074(4) -0.007(3) -0.018(3) -0.002(3)

loop_
_atom_type_symbol
_atom_type_description
_atom_type_scat_dispersion_real
_atom_type_scat_dispersion_imag
_atom_type_scat_source
C C 0.0033 0.0016 'International Tables Vol C Tables 4.2.6.8 and 6.1.1.4'
H H 0.0000 0.0000 'International Tables Vol C Tables 4.2.6.8 and 6.1.1.4'
N N 0.0061 0.0033 'International Tables Vol C Tables 4.2.6.8 and 6.1.1.4'
O O 0.0106 0.0060 'International Tables Vol C Tables 4.2.6.8 and 6.1.1.4'
Br Br -0.2901 2.4595 'International Tables Vol C Tables 4.2.6.8 and 6.1.1.4'

loop_
_geom_angle_atom_site_label_1
_geom_angle_atom_site_label_2
_geom_angle_atom_site_label_3
_geom_angle
_geom_angle_site_symmetry_1
_geom_angle_site_symmetry_3
N2 C1 N1 108.2(5) . .
N1 C2 C3 107.1(5) . .
C2 C3 N2 106.5(5) . .
N2 C4 C5 111.0(4) . .
C6 C5 C4 111.6(4) . .
N3 C6 C5 110.4(4) . .
O1 C7 N3 121.0(4) . .
O1 C7 C8 121.6(4) . .
N3 C7 C8 117.3(4) . .
C13 C8 C9 120.0(4) 2_666 .
C13 C8 C7 120.7(4) 2_666 .
C9 C8 C7 119.3(4) . .
C8 C9 C9 119.7(5) . 2_666
C8 C9 C10 121.7(4) . .
C9 C9 C10 118.6(5) 2_666 .
C12 C10 C9 119.9(4) . .
C12 C10 C11 121.4(4) . .
C9 C10 C11 118.7(4) . .
O2 C11 N3 121.0(4) . .
O2 C11 C10 121.1(4) . .
N3 C11 C10 117.9(4) . .
C10 C12 C13 121.2(4) . .
C8 C13 C12 120.5(4) 2_666 .
N4 C14 N5 108.4(5) . .
C16 C15 N4 106.9(5) . .
C15 C16 N5 108.0(5) . .
N5 C17 C18 111.7(4) . .
C17 C18 C19 114.0(4) . .
N6 C19 C18 113.4(4) . .
O3 C20 N6 120.8(4) . .
O3 C20 C21 122.2(5) . .
N6 C20 C21 117.0(4) . .
C26 C21 C22 119.9(4) 2_556 .
C26 C21 C20 119.9(4) 2_556 .
C22 C21 C20 120.2(4) . .
C23 C22 C21 121.0(4) . .
C23 C22 C22 119.6(5) . 2_556
C21 C22 C22 119.4(5) . 2_556
C25 C23 C22 120.6(4) . .
C25 C23 C24 119.5(4) . .
C22 C23 C24 119.9(4) . .
O4 C24 N6 120.8(4) . .
O4 C24 C23 122.6(4) . .
N6 C24 C23 116.6(4) . .
C23 C25 C26 119.8(4) . .
C21 C26 C25 120.7(4) 2_556 .
C1 N1 C2 109.7(5) . .
C1 N2 C3 108.5(4) . .
C1 N2 C4 126.6(4) . .
C3 N2 C4 125.0(4) . .
C11 N3 C7 125.1(4) . .
C11 N3 C6 117.0(4) . .
C7 N3 C6 117.8(4) . .
C14 N4 C15 109.2(5) . .
C14 N5 C16 107.5(4) . .
C14 N5 C17 125.5(4) . .
C16 N5 C17 127.0(4) . .
C20 N6 C24 125.1(4) . .
C20 N6 C19 118.8(4) . .
C24 N6 C19 116.1(4) . .

loop_
_geom_bond_atom_site_label_1
_geom_bond_atom_site_label_2
_geom_bond_distance
_geom_bond_site_symmetry_2
C1 N2 1.325(6) .
C1 N1 1.326(7) .
C2 N1 1.346(7) .
C2 C3 1.358(8) .
C3 N2 1.378(6) .
C4 N2 1.462(6) .
C4 C5 1.518(6) .
C5 C6 1.515(7) .
C6 N3 1.481(5) .
C7 O1 1.212(5) .
C7 N3 1.388(6) .
C7 C8 1.494(6) .
C8 C13 1.374(6) 2_666
C8 C9 1.404(6) .
C9 C9 1.423(8) 2_666
C9 C10 1.423(6) .
C10 C12 1.360(6) .
C10 C11 1.489(6) .
C11 O2 1.222(5) .
C11 N3 1.385(6) .
C12 C13 1.398(6) .
C13 C8 1.374(6) 2_666
C14 N4 1.328(6) .
C14 N5 1.329(6) .
C15 C16 1.342(7) .
C15 N4 1.345(7) .
C16 N5 1.365(6) .
C17 N5 1.469(5) .
C17 C18 1.499(6) .
C18 C19 1.526(6) .
C19 N6 1.477(5) .
C20 O3 1.220(5) .
C20 N6 1.387(6) .
C20 C21 1.488(6) .
C21 C26 1.384(6) 2_556
C21 C22 1.405(6) .
C22 C23 1.400(6) .
C22 C22 1.413(8) 2_556
C23 C25 1.379(6) .
C23 C24 1.500(6) .
C24 O4 1.213(5) .
C24 N6 1.399(6) .
C25 C26 1.401(6) .
C26 C21 1.384(6) 2_556
